data_4322199
loop_
_publ_author_name
'Carla Bazzicalupi'
'Andrea Bencini'
'Antonio Bianchi'
'Claudia Giorgi'
'Vieri Fusi'
'Barbara Valtancoli'
'M. Alexandra Bernardo'
'Fernando Pina'

_publ_section_title
;
 Effect of Protonation and Zn(II) Coordination on the Fluorescence
 Emission of a Phenanthroline-Containing Macrocycle. An Unusual Case of
 "Nonemissive" Zn(II) Complex
;
_journal_name_full 'Inorganic Chemistry'
_journal_page_first 3806
_journal_page_last 3813
_journal_paper_doi 10.1021/ic981374k
_journal_volume 38
_journal_year 1999
_chemical_formula_moiety
;
(C18 H24 N5 3+), (Br -)3, H2 O
;
_chemical_formula_structural
;
(C18 H24 N5) (Br)3 (H2 O)
;
_chemical_formula_sum 'C18 H26 Br3 N5 O'
_chemical_formula_weight 568.17
_chemical_name_systematic
;
 ?
;
_space_group_IT_number 14
_symmetry_cell_setting monoclinic
_symmetry_space_group_name_Hall '-P 2ybc'
_symmetry_space_group_name_H-M 'P 1 21/c 1'
_atom_sites_solution_hydrogens geom
_atom_sites_solution_primary direct
_atom_sites_solution_secondary difmap
_audit_creation_method SHELXL
_cell_angle_alpha 90.00
_cell_angle_beta 90.48(3)
_cell_angle_gamma 90.00
_cell_formula_units_Z 4
_cell_length_a 13.750(6)
_cell_length_b 7.875(9)
_cell_length_c 20.487(9)
_cell_measurement_reflns_used 25
_cell_measurement_temperature 298
_cell_measurement_theta_max 10
_cell_measurement_theta_min 6
_cell_volume 2218(3)
_computing_cell_refinement 'ENRAF NONIUS CAD4'
_computing_data_collection 'ENRAF NONIUS CAD4'
_computing_data_reduction 'ENRAF NONIUS CAD4'
_computing_molecular_graphics 'ORTEP (Johson, 1971)'
_computing_publication_material
;
SHELXL-93 (Sheldrick, 1993), PARST93 (Nardelli, 1993)
;
_computing_structure_refinement 'SHELXL-93 (Sheldrick, 1993)'
_computing_structure_solution 'SIR92 (Altamore,1993)'
_diffrn_ambient_temperature 298
_diffrn_measurement_device 'ENRAF NONIUS CAD4'
_diffrn_measurement_method "'\q/2\q"
_diffrn_radiation_monochromator graphite
_diffrn_radiation_source 'fine-focus sealed tube'
_diffrn_radiation_type MoK\a
_diffrn_radiation_wavelength 0.71069
_diffrn_reflns_av_R_equivalents 0.0445
_diffrn_reflns_av_sigmaI/netI 0.0891
_diffrn_reflns_limit_h_max 16
_diffrn_reflns_limit_h_min -16
_diffrn_reflns_limit_k_max 9
_diffrn_reflns_limit_k_min 0
_diffrn_reflns_limit_l_max 24
_diffrn_reflns_limit_l_min 0
_diffrn_reflns_number 3964
_diffrn_reflns_theta_max 24.94
_diffrn_reflns_theta_min 2.49
_diffrn_standards_decay_% 0
_diffrn_standards_interval_time 60
_diffrn_standards_number 2
_exptl_absorpt_coefficient_mu 5.473
_exptl_absorpt_correction_type 'refdelf (Walker and Stuart, 1983)'
_exptl_crystal_colour colorless
_exptl_crystal_density_diffrn 1.701
_exptl_crystal_description prismatic
_exptl_crystal_F_000 1128
_exptl_crystal_size_max 0.3
_exptl_crystal_size_mid 0.15
_exptl_crystal_size_min 0.1
_refine_diff_density_max 0.937
_refine_diff_density_min -0.561
_refine_diff_density_rms 0.115
_refine_ls_extinction_method none
_refine_ls_goodness_of_fit_all 1.021
_refine_ls_goodness_of_fit_obs 1.095
_refine_ls_hydrogen_treatment refU
_refine_ls_matrix_type full
_refine_ls_number_parameters 241
_refine_ls_number_reflns 3840
_refine_ls_number_restraints 0
_refine_ls_restrained_S_all 1.038
_refine_ls_restrained_S_obs 1.095
_refine_ls_R_factor_all 0.1498
_refine_ls_R_factor_obs 0.0655
_refine_ls_shift/esd_max 0.004
_refine_ls_shift/esd_mean 0.000
_refine_ls_structure_factor_coef Fsqd
_refine_ls_weighting_details 'w=1/[\s^2^(Fo^2^)+(0.0735P)^2^+8.1333P] where P=(Fo^2^+2Fc^2^)/3'
_refine_ls_weighting_scheme calc
_refine_ls_wR_factor_all 0.1840
_refine_ls_wR_factor_obs 0.1363
_reflns_number_observed 1987
_reflns_number_total 3844
_reflns_observed_criterion >2sigma(I)
_cod_data_source_file ic981374k_1.cif
_cod_data_source_block '[H3L]Br3.H2O'
_cod_depositor_comments
;
The following automatic conversions were performed:

'_refine_ls_weighting_scheme' value 'calc
w=1/[\s^2^(Fo^2^)+(0.0735P)^2^+8.1333P] where P=(Fo^2^+2Fc^2^)/3' was
changed to 'calc'. New tag '_refine_ls_weighting_details' was
created. The value of the new tag was set to
'w=1/[\s^2^(Fo^2^)+(0.0735P)^2^+8.1333P] where P=(Fo^2^+2Fc^2^)/3'.

Automatic conversion script
Id: cif_fix_values 3143 2015-03-26 13:38:13Z robertas 
;
_cod_original_cell_volume 2218.3(27)
_cod_original_sg_symbol_H-M 'P 21/c'
_cod_database_code 4322199

loop_
_symmetry_equiv_pos_as_xyz
'x, y, z'
'-x, y+1/2, -z+1/2'
'-x, -y, -z'
'x, -y-1/2, z-1/2'

loop_
_atom_site_aniso_label
_atom_site_aniso_U_11
_atom_site_aniso_U_22
_atom_site_aniso_U_33
_atom_site_aniso_U_23
_atom_site_aniso_U_13
_atom_site_aniso_U_12
Br1 0.0625(7) 0.0633(8) 0.0528(7) -0.0105(6) -0.0038(5) -0.0036(7)
Br2 0.0600(7) 0.0560(7) 0.0547(7) 0.0041(6) 0.0046(6) -0.0001(6)
Br3 0.0601(8) 0.0696(9) 0.0859(10) -0.0227(8) 0.0016(7) 0.0086(7)
N1 0.051(5) 0.052(5) 0.039(5) 0.007(4) -0.006(4) -0.004(5)
C1 0.053(7) 0.057(7) 0.059(8) 0.009(6) -0.022(6) -0.012(6)
C2 0.087(10) 0.064(8) 0.061(8) 0.005(7) -0.005(8) 0.002(8)
C3 0.059(8) 0.071(9) 0.085(10) 0.034(8) -0.031(8) -0.009(7)
C4 0.039(6) 0.060(7) 0.069(8) 0.028(7) -0.004(6) -0.009(6)
C5 0.044(6) 0.041(6) 0.048(6) 0.014(5) 0.005(5) 0.000(5)
C6 0.044(6) 0.050(7) 0.049(7) 0.011(5) 0.003(5) 0.015(5)
C7 0.056(8) 0.058(7) 0.064(8) 0.012(7) 0.021(7) 0.010(6)
C8 0.059(8) 0.070(9) 0.079(9) 0.014(8) 0.018(7) 0.007(7)
C9 0.050(7) 0.063(9) 0.102(11) 0.029(8) 0.017(8) 0.000(6)
C10 0.093(10) 0.067(9) 0.062(9) 0.013(7) 0.034(8) 0.020(8)
C11 0.084(9) 0.068(8) 0.050(8) 0.004(7) 0.007(7) 0.011(8)
C12 0.067(8) 0.047(7) 0.033(6) 0.000(5) 0.001(5) 0.013(6)
N2 0.043(5) 0.045(5) 0.037(5) 0.006(4) -0.001(4) 0.008(4)
C13 0.072(8) 0.051(7) 0.046(7) 0.005(6) -0.017(6) 0.013(6)
N3 0.064(6) 0.053(6) 0.049(6) 0.003(5) -0.003(5) -0.008(5)
C14 0.054(7) 0.072(8) 0.047(7) -0.001(6) -0.005(6) -0.002(7)
C15 0.063(7) 0.054(7) 0.040(6) 0.000(6) -0.009(5) 0.012(6)
N4 0.056(5) 0.044(5) 0.044(5) -0.001(4) 0.007(4) -0.003(5)
C16 0.057(7) 0.051(7) 0.057(7) -0.002(6) 0.009(6) 0.019(6)
C17 0.070(8) 0.044(7) 0.055(7) 0.003(6) 0.010(6) 0.012(6)
N5 0.073(6) 0.045(6) 0.046(5) -0.005(5) 0.009(5) 0.002(5)
C18 0.073(8) 0.069(8) 0.043(7) 0.002(6) -0.012(6) -0.004(7)

loop_
_atom_site_label
_atom_site_type_symbol
_atom_site_fract_x
_atom_site_fract_y
_atom_site_fract_z
_atom_site_U_iso_or_equiv
_atom_site_thermal_displace_type
_atom_site_occupancy
_atom_site_calc_flag
_atom_site_refinement_flags
_atom_site_disorder_group
Br1 Br 0.95500(8) 1.1294(2) 0.83372(5) 0.0595(4) Uani 1 d . .
Br2 Br 0.85366(8) 0.6206(2) 0.98651(5) 0.0569(4) Uani 1 d . .
Br3 Br 0.68549(9) 0.5254(2) 0.65777(7) 0.0718(4) Uani 1 d . .
N1 N 0.3582(6) 0.6867(11) 0.9824(4) 0.047(2) Uani 1 d . .
C1 C 0.3851(8) 0.7504(15) 1.0395(6) 0.057(3) Uani 1 d . .
C2 C 0.4809(10) 0.7898(16) 1.0563(6) 0.070(4) Uani 1 d . .
H2 H 0.4963(10) 0.8350(16) 1.0970(6) 0.113(21) Uiso 1 calc R .
C3 C 0.5517(9) 0.7598(16) 1.0111(7) 0.072(4) Uani 1 d . .
H3 H 0.6165(9) 0.7820(16) 1.0213(7) 0.113(21) Uiso 1 calc R .
C4 C 0.5263(7) 0.6956(15) 0.9495(6) 0.056(3) Uani 1 d . .
C5 C 0.4285(7) 0.6560(12) 0.9367(5) 0.044(3) Uani 1 d . .
C6 C 0.4007(7) 0.5844(13) 0.8754(5) 0.048(3) Uani 1 d . .
C7 C 0.4715(8) 0.5641(15) 0.8267(6) 0.059(3) Uani 1 d . .
C8 C 0.5714(9) 0.6068(16) 0.8401(7) 0.069(4) Uani 1 d . .
H8 H 0.6182(9) 0.5911(16) 0.8081(7) 0.113(21) Uiso 1 calc R .
C9 C 0.5971(9) 0.6694(15) 0.8987(7) 0.072(4) Uani 1 d . .
H9 H 0.6619(9) 0.6964(15) 0.9069(7) 0.113(21) Uiso 1 calc R .
C10 C 0.4428(10) 0.4989(16) 0.7657(6) 0.074(4) Uani 1 d . .
H10 H 0.4877(10) 0.4915(16) 0.7321(6) 0.113(21) Uiso 1 calc R .
C11 C 0.3504(10) 0.4469(16) 0.7557(6) 0.067(3) Uani 1 d . .
H11 H 0.3313(10) 0.4001(16) 0.7159(6) 0.113(21) Uiso 1 calc R .
C12 C 0.2830(8) 0.4650(14) 0.8071(5) 0.049(3) Uani 1 d . .
N2 N 0.3073(6) 0.5321(10) 0.8643(4) 0.041(2) Uani 1 d . .
C13 C 0.1824(8) 0.3947(14) 0.7975(5) 0.056(3) Uani 1 d . .
H13A H 0.1514(8) 0.4538(14) 0.7614(5) 0.063(8) Uiso 1 calc R .
H13B H 0.1874(8) 0.2758(14) 0.7856(5) 0.063(8) Uiso 1 calc R .
N3 N 0.1206(6) 0.4093(11) 0.8548(4) 0.056(2) Uani 1 d . .
H3A H 0.1594(6) 0.4118(11) 0.8904(4) 0.063(8) Uiso 1 calc R .
H3B H 0.0843(6) 0.3145(11) 0.8574(4) 0.063(8) Uiso 1 calc R .
C14 C 0.0545(8) 0.5572(15) 0.8578(5) 0.058(3) Uani 1 d . .
H14A H 0.0216(8) 0.5566(15) 0.8995(5) 0.063(8) Uiso 1 calc R .
H14B H 0.0054(8) 0.5465(15) 0.8238(5) 0.063(8) Uiso 1 calc R .
C15 C 0.1067(8) 0.7252(14) 0.8498(5) 0.053(3) Uani 1 d . .
H15A H 0.1482(8) 0.7186(14) 0.8118(5) 0.063(8) Uiso 1 calc R .
H15B H 0.0588(8) 0.8134(14) 0.8417(5) 0.063(8) Uiso 1 calc R .
N4 N 0.1671(6) 0.7744(11) 0.9075(4) 0.048(2) Uani 1 d . .
H4A H 0.1975(6) 0.6811(11) 0.9228(4) 0.063(8) Uiso 1 calc R .
H4B H 0.2133(6) 0.8474(11) 0.8942(4) 0.063(8) Uiso 1 calc R .
C16 C 0.1132(8) 0.8540(14) 0.9621(5) 0.055(3) Uani 1 d . .
H16A H 0.0659(8) 0.7738(14) 0.9787(5) 0.063(8) Uiso 1 calc R .
H16B H 0.0782(8) 0.9525(14) 0.9459(5) 0.063(8) Uiso 1 calc R .
C17 C 0.1800(8) 0.9071(13) 1.0165(5) 0.056(3) Uani 1 d . .
H17A H 0.2379(8) 0.9575(13) 0.9980(5) 0.063(8) Uiso 1 calc R .
H17B H 0.1479(8) 0.9935(13) 1.0423(5) 0.063(8) Uiso 1 calc R .
N5 N 0.2093(6) 0.7635(11) 1.0602(4) 0.055(2) Uani 1 d . .
H5A H 0.1657(6) 0.7549(11) 1.0925(4) 0.063(8) Uiso 1 calc R .
H5B H 0.2070(6) 0.6664(11) 1.0371(4) 0.063(8) Uiso 1 calc R .
C18 C 0.3074(8) 0.7807(16) 1.0895(5) 0.062(3) Uani 1 d . .
H18A H 0.3148(8) 0.6995(16) 1.1248(5) 0.063(8) Uiso 1 calc R .
H18B H 0.3149(8) 0.8938(16) 1.1076(5) 0.063(8) Uiso 1 calc R .
O100 O 0.2013(13) 0.5376(24) 1.2017(8) 0.221(7) Uiso 1 d . .

loop_
_atom_type_symbol
_atom_type_description
_atom_type_scat_dispersion_real
_atom_type_scat_dispersion_imag
_atom_type_scat_source
C C 0.0033 0.0016 'International Tables Vol C Tables 4.2.6.8 and 6.1.1.4'
H H 0.0000 0.0000 'International Tables Vol C Tables 4.2.6.8 and 6.1.1.4'
N N 0.0061 0.0033 'International Tables Vol C Tables 4.2.6.8 and 6.1.1.4'
Br Br -0.2901 2.4595 'International Tables Vol C Tables 4.2.6.8 and 6.1.1.4'
O O 0.0106 0.0060 'International Tables Vol C Tables 4.2.6.8 and 6.1.1.4'

loop_
_geom_angle_atom_site_label_1
_geom_angle_atom_site_label_2
_geom_angle_atom_site_label_3
_geom_angle
_geom_angle_site_symmetry_1
_geom_angle_site_symmetry_3
_geom_angle_publ_flag
C1 N1 C5 118.5(9) . . ?
N1 C1 C2 124.0(11) . . ?
N1 C1 C18 117.9(9) . . ?
C2 C1 C18 118.1(11) . . ?
C3 C2 C1 118.0(12) . . ?
C2 C3 C4 119.9(11) . . ?
C3 C4 C5 118.6(11) . . ?
C3 C4 C9 122.4(11) . . ?
C5 C4 C9 119.0(11) . . ?
N1 C5 C4 120.9(10) . . ?
N1 C5 C6 119.0(9) . . ?
C4 C5 C6 120.1(10) . . ?
N2 C6 C7 120.1(10) . . ?
N2 C6 C5 120.7(9) . . ?
C7 C6 C5 119.1(10) . . ?
C10 C7 C6 118.7(11) . . ?
C10 C7 C8 121.0(11) . . ?
C6 C7 C8 120.2(12) . . ?
C9 C8 C7 120.0(12) . . ?
C8 C9 C4 121.5(12) . . ?
C11 C10 C7 120.2(11) . . ?
C10 C11 C12 118.5(12) . . ?
N2 C12 C11 122.4(11) . . ?
N2 C12 C13 119.3(9) . . ?
C11 C12 C13 118.2(10) . . ?
C12 N2 C6 119.8(9) . . ?
N3 C13 C12 114.0(9) . . ?
C13 N3 C14 117.3(9) . . ?
N3 C14 C15 113.0(9) . . ?
N4 C15 C14 113.7(9) . . ?
C16 N4 C15 115.3(8) . . ?
N4 C16 C17 111.8(9) . . ?
N5 C17 C16 113.3(9) . . ?
C18 N5 C17 114.5(9) . . ?
N5 C18 C1 111.1(8) . . ?

loop_
_geom_bond_atom_site_label_1
_geom_bond_atom_site_label_2
_geom_bond_distance
_geom_bond_site_symmetry_2
_geom_bond_publ_flag
N1 C1 1.323(12) . ?
N1 C5 1.372(12) . ?
C1 C2 1.39(2) . ?
C1 C18 1.505(15) . ?
C2 C3 1.37(2) . ?
C3 C4 1.40(2) . ?
C4 C5 1.403(13) . ?
C4 C9 1.45(2) . ?
C5 C6 1.426(14) . ?
C6 N2 1.366(12) . ?
C6 C7 1.409(14) . ?
C7 C10 1.40(2) . ?
C7 C8 1.44(2) . ?
C8 C9 1.34(2) . ?
C10 C11 1.35(2) . ?
C11 C12 1.417(14) . ?
C12 N2 1.325(12) . ?
C12 C13 1.502(14) . ?
C13 N3 1.459(13) . ?
N3 C14 1.479(13) . ?
C14 C15 1.515(15) . ?
C15 N4 1.491(12) . ?
N4 C16 1.485(12) . ?
C16 C17 1.498(14) . ?
C17 N5 1.496(12) . ?
N5 C18 1.478(13) . ?

loop_
_cod_related_entry_id
_cod_related_entry_database
_cod_related_entry_code
1 ChemSpider 30661130
